data_7041199
loop_
_publ_author_name
'Hashimoto, Takumi'
'Fukumoto, Kanako'
'Le, Ngoc Ha-Thu'
'Matsuoka, Tatsuya'
'Kawamorita, Soichiro'
'Komiya, Naruyoshi'
'Naota, Takeshi'

_publ_section_title
;
 Dynamic neighbouring participation of nitrogen lone pairs on the
 chromogenic behaviour of trans-bis(salicylaldiminato)Pt(ii) coordination
 platforms.
;
_journal_issue 48
_journal_name_full 'Dalton transactions (Cambridge, England : 2003)'
_journal_page_first 19257
_journal_page_last 19268
_journal_paper_doi 10.1039/c6dt04005e
_journal_volume 45
_journal_year 2016
_chemical_formula_moiety 'C20 H26 N4 O4 Pt'
_chemical_formula_sum 'C20 H26 N4 O4 Pt'
_chemical_formula_weight 581.54
_space_group_IT_number 88
_symmetry_cell_setting tetragonal
_symmetry_Int_Tables_number 88
_symmetry_space_group_name_Hall '-I 4ad'
_symmetry_space_group_name_H-M 'I 41/a :2'
_atom_sites_solution_hydrogens geom
_atom_sites_solution_primary direct
_atom_sites_solution_secondary difmap
_audit_update_record
;
2016-06-16 deposited with the CCDC.
2016-11-14 downloaded from the CCDC.
;
_cell_angle_alpha 90.0000
_cell_angle_beta 90.0000
_cell_angle_gamma 90.0000
_cell_formula_units_Z 8
_cell_length_a 16.814(5)
_cell_length_b 16.814(5)
_cell_length_c 14.083(4)
_cell_measurement_reflns_used 2017
_cell_measurement_temperature 113
_cell_measurement_theta_max 27.75
_cell_measurement_theta_min 11.48
_cell_volume 3981(2)
_computing_cell_refinement 'RAPID AUTO'
_computing_data_collection 'RAPID AUTO (Rigaku, ????)'
_computing_data_reduction 'RAPID AUTO'
_computing_molecular_graphics 'CrystalStructure 4.0'
_computing_publication_material 'CrystalStructure 4.0 (Rigaku, 2010)'
_computing_structure_refinement 'SHELXL97 (Sheldrick, 2008)'
_computing_structure_solution 'SHELXS97 (Sheldrick, 2008)'
_diffrn_ambient_temperature 113
_diffrn_detector_area_resol_mean 10.000
_diffrn_measured_fraction_theta_full 0.999
_diffrn_measured_fraction_theta_max 0.999
_diffrn_measurement_device_type 'Rigaku R-AXIS RAPID'
_diffrn_measurement_method \w
_diffrn_radiation_type 'Mo K\a'
_diffrn_radiation_wavelength 0.71075
_diffrn_reflns_av_R_equivalents 0.0733
_diffrn_reflns_limit_h_max 21
_diffrn_reflns_limit_h_min -21
_diffrn_reflns_limit_k_max 21
_diffrn_reflns_limit_k_min -21
_diffrn_reflns_limit_l_max 18
_diffrn_reflns_limit_l_min -18
_diffrn_reflns_number 38971
_diffrn_reflns_theta_full 27.48
_diffrn_reflns_theta_max 27.48
_diffrn_standards_number 0
_exptl_absorpt_coefficient_mu 7.056
_exptl_absorpt_correction_T_max 0.244
_exptl_absorpt_correction_T_min 0.145
_exptl_absorpt_correction_type multi-scan
_exptl_absorpt_process_details 'ABSCOR (Rigaku, 1995)'
_exptl_crystal_colour yellow
_exptl_crystal_density_diffrn 1.940
_exptl_crystal_density_method 'not measured'
_exptl_crystal_description block
_exptl_crystal_F_000 2272.00
_exptl_crystal_size_max 0.200
_exptl_crystal_size_mid 0.200
_exptl_crystal_size_min 0.200
_refine_diff_density_max 0.930
_refine_diff_density_min -0.910
_refine_ls_extinction_method none
_refine_ls_goodness_of_fit_ref 1.273
_refine_ls_hydrogen_treatment constr
_refine_ls_number_parameters 133
_refine_ls_number_reflns 2272
_refine_ls_number_restraints 0
_refine_ls_R_factor_gt 0.0199
_refine_ls_shift/su_max 0.000
_refine_ls_structure_factor_coef Fsqd
_refine_ls_weighting_details 'w = 1/[\s^2^(Fo^2^)+(0.0000P)^2^+33.3184P] where P=(Fo^2^+2Fc^2^)/3'
_refine_ls_weighting_scheme calc
_refine_ls_wR_factor_ref 0.0632
_reflns_number_gt 2138
_reflns_number_total 2272
_reflns_threshold_expression F^2^>2.0\s(F^2^)
_cod_data_source_file c6dt04005e2.cif
_cod_data_source_block kom220
_cod_depositor_comments 'Adding full bibliography for 7041196--7041202.cif.'
_cod_original_cell_volume 3981.1(18)
_cod_original_sg_symbol_H-M 'I 41/a'
_cod_database_code 7041199

loop_
_symmetry_equiv_pos_site_id
_symmetry_equiv_pos_as_xyz
1 +X,+Y,+Z
2 3/4-Y,1/4+X,1/4+Z
3 1/2-X,-Y,1/2+Z
4 3/4+Y,3/4-X,3/4+Z
5 -X,-Y,-Z
6 3/4+Y,1/4-X,1/4-Z
7 1/2+X,+Y,1/2-Z
8 3/4-Y,3/4+X,3/4-Z
9 1/2+X,1/2+Y,1/2+Z
10 1/4-Y,3/4+X,3/4+Z
11 -X,1/2-Y,+Z
12 1/4+Y,1/4-X,1/4+Z
13 1/2-X,1/2-Y,1/2-Z
14 1/4+Y,3/4-X,3/4-Z
15 +X,1/2+Y,-Z
16 1/4-Y,1/4+X,1/4-Z

loop_
_atom_site_label
_atom_site_type_symbol
_atom_site_fract_x
_atom_site_fract_y
_atom_site_fract_z
_atom_site_U_iso_or_equiv
_atom_site_adp_type
_atom_site_occupancy
_atom_site_symmetry_multiplicity
_atom_site_calc_flag
_atom_site_refinement_flags
Pt1 Pt 0.0000 0.5000 0.0000 0.01289(8) Uani 1.0 8 d .
O1 O -0.01492(16) 0.53882(17) 0.1303(2) 0.0196(6) Uani 1.0 16 d .
O2 O 0.03232(18) 0.58167(18) 0.4546(2) 0.0235(7) Uani 1.0 16 d .
N1 N 0.08983(17) 0.42855(18) 0.0394(3) 0.0145(6) Uani 1.0 16 d .
N2 N 0.1329(2) 0.3745(2) -0.0194(3) 0.0196(7) Uani 1.0 16 d .
C1 C 0.0909(2) 0.4681(3) 0.2051(3) 0.0163(7) Uani 1.0 16 d .
C2 C 0.0267(3) 0.5219(2) 0.2047(3) 0.0157(7) Uani 1.0 16 d .
C3 C 0.0046(3) 0.5586(3) 0.2894(3) 0.0178(8) Uani 1.0 16 d .
C4 C 0.0477(3) 0.5459(3) 0.3705(3) 0.0186(8) Uani 1.0 16 d .
C5 C 0.1129(3) 0.4946(3) 0.3712(3) 0.0214(8) Uani 1.0 16 d .
C6 C 0.1327(3) 0.4563(3) 0.2905(3) 0.0184(8) Uani 1.0 16 d .
C7 C 0.1162(3) 0.4247(3) 0.1252(3) 0.0162(7) Uani 1.0 16 d .
C8 C 0.0820(3) 0.3111(3) -0.0526(4) 0.0276(10) Uani 1.0 16 d .
C9 C 0.1792(3) 0.4141(3) -0.0915(4) 0.0246(9) Uani 1.0 16 d .
C10 C -0.0376(3) 0.6289(3) 0.4597(3) 0.0250(9) Uani 1.0 16 d .
H3 H -0.0405 0.5927 0.2909 0.0214 Uiso 1.0 16 calc R
H5 H 0.1428 0.4867 0.4276 0.0257 Uiso 1.0 16 calc R
H6 H 0.1762 0.4203 0.2913 0.0220 Uiso 1.0 16 calc R
H7 H 0.1581 0.3878 0.1358 0.0194 Uiso 1.0 16 calc R
H8A H 0.0416 0.3330 -0.0954 0.0331 Uiso 1.0 16 calc R
H8B H 0.0560 0.2857 0.0017 0.0331 Uiso 1.0 16 calc R
H8C H 0.1140 0.2717 -0.0868 0.0331 Uiso 1.0 16 calc R
H9A H 0.2210 0.4459 -0.0613 0.0295 Uiso 1.0 16 calc R
H9B H 0.1445 0.4490 -0.1287 0.0295 Uiso 1.0 16 calc R
H9C H 0.2034 0.3744 -0.1333 0.0295 Uiso 1.0 16 calc R
H10A H -0.0325 0.6744 0.4165 0.0299 Uiso 1.0 16 calc R
H10B H -0.0447 0.6482 0.5248 0.0299 Uiso 1.0 16 calc R
H10C H -0.0837 0.5968 0.4412 0.0299 Uiso 1.0 16 calc R

loop_
_atom_site_aniso_label
_atom_site_aniso_U_11
_atom_site_aniso_U_22
_atom_site_aniso_U_33
_atom_site_aniso_U_12
_atom_site_aniso_U_13
_atom_site_aniso_U_23
Pt1 0.01122(11) 0.01406(11) 0.01340(11) -0.00016(7) -0.00217(7) 0.00053(7)
O1 0.0197(14) 0.0240(15) 0.0153(13) 0.0076(11) -0.0058(11) -0.0001(12)
O2 0.0260(15) 0.0293(16) 0.0153(14) 0.0095(12) -0.0050(12) -0.0023(12)
N1 0.0099(14) 0.0139(14) 0.0196(16) 0.0060(11) -0.0017(12) -0.0004(13)
N2 0.0225(17) 0.0163(16) 0.0201(17) 0.0004(14) -0.0005(14) -0.0041(13)
C1 0.0115(16) 0.0189(18) 0.0184(18) 0.0060(14) -0.0019(14) 0.0028(15)
C2 0.0148(17) 0.0154(17) 0.0169(18) 0.0004(14) -0.0042(15) 0.0021(14)
C3 0.0197(18) 0.0153(17) 0.0185(19) -0.0046(14) -0.0019(15) 0.0002(15)
C4 0.0226(19) 0.0181(18) 0.0152(18) -0.0040(15) -0.0006(15) 0.0003(15)
C5 0.0195(19) 0.027(2) 0.0179(19) -0.0004(16) -0.0058(16) 0.0032(16)
C6 0.0118(17) 0.0197(18) 0.024(2) 0.0032(14) -0.0041(15) 0.0039(16)
C7 0.0138(17) 0.0141(17) 0.0206(18) 0.0000(14) -0.0028(15) 0.0017(15)
C8 0.036(3) 0.0153(19) 0.031(3) -0.0033(17) -0.009(2) -0.0041(17)
C9 0.0177(19) 0.029(3) 0.028(3) 0.0039(17) 0.0044(17) -0.0053(18)
C10 0.026(2) 0.033(3) 0.0164(19) 0.0053(18) -0.0008(17) -0.0008(17)

loop_
_atom_type_symbol
_atom_type_description
_atom_type_scat_dispersion_real
_atom_type_scat_dispersion_imag
_atom_type_scat_source
C C 0.0033 0.0016
;
International Tables for Crystallography
(1992, Vol. C, Tables 4.2.6.8 and 6.1.1.4)
;
H H 0.0000 0.0000
;
International Tables for Crystallography
(1992, Vol. C, Table 6.1.1.4)
;
O O 0.0106 0.0060
;
International Tables for Crystallography
(1992, Vol. C, Tables 4.2.6.8 and 6.1.1.4)
;
N N 0.0061 0.0033
;
International Tables for Crystallography
(1992, Vol. C, Tables 4.2.6.8 and 6.1.1.4)
;
Pt Pt -1.7033 8.3905
;
International Tables for Crystallography
(1992, Vol. C, Tables 4.2.6.8 and 6.1.1.4)
;

loop_
_geom_angle_atom_site_label_1
_geom_angle_atom_site_label_2
_geom_angle_atom_site_label_3
_geom_angle
_geom_angle_publ_flag
_geom_angle_site_symmetry_1
_geom_angle_site_symmetry_3
O1 Pt1 O1 180.00(17) yes . 5_565
O1 Pt1 N1 92.08(13) yes . .
O1 Pt1 N1 87.92(13) yes . 5_565
O1 Pt1 N1 87.92(13) yes 5_565 .
O1 Pt1 N1 92.08(13) yes 5_565 5_565
N1 Pt1 N1 180.00(18) yes . 5_565
Pt1 O1 C2 128.0(3) yes . .
C4 O2 C10 116.8(4) yes . .
Pt1 N1 N2 127.0(3) yes . .
Pt1 N1 C7 123.3(3) yes . .
N2 N1 C7 109.7(3) yes . .
N1 N2 C8 110.9(3) yes . .
N1 N2 C9 112.9(3) yes . .
C8 N2 C9 115.6(4) yes . .
C2 C1 C6 118.5(4) yes . .
C2 C1 C7 124.1(4) yes . .
C6 C1 C7 117.4(4) yes . .
O1 C2 C1 124.1(4) yes . .
O1 C2 C3 116.9(4) yes . .
C1 C2 C3 119.0(4) yes . .
C2 C3 C4 120.2(4) yes . .
O2 C4 C3 124.0(4) yes . .
O2 C4 C5 114.8(4) yes . .
C3 C4 C5 121.3(4) yes . .
C4 C5 C6 118.9(4) yes . .
C1 C6 C5 122.0(4) yes . .
N1 C7 C1 128.3(4) yes . .
C2 C3 H3 119.893 no . .
C4 C3 H3 119.897 no . .
C4 C5 H5 120.553 no . .
C6 C5 H5 120.549 no . .
C1 C6 H6 118.995 no . .
C5 C6 H6 118.997 no . .
N1 C7 H7 115.852 no . .
C1 C7 H7 115.866 no . .
N2 C8 H8A 109.457 no . .
N2 C8 H8B 109.478 no . .
N2 C8 H8C 109.471 no . .
H8A C8 H8B 109.474 no . .
H8A C8 H8C 109.467 no . .
H8B C8 H8C 109.481 no . .
N2 C9 H9A 109.471 no . .
N2 C9 H9B 109.463 no . .
N2 C9 H9C 109.473 no . .
H9A C9 H9B 109.474 no . .
H9A C9 H9C 109.479 no . .
H9B C9 H9C 109.467 no . .
O2 C10 H10A 109.477 no . .
O2 C10 H10B 109.473 no . .
O2 C10 H10C 109.471 no . .
H10A C10 H10B 109.475 no . .
H10A C10 H10C 109.462 no . .
H10B C10 H10C 109.469 no . .

loop_
_geom_bond_atom_site_label_1
_geom_bond_atom_site_label_2
_geom_bond_distance
_geom_bond_publ_flag
_geom_bond_site_symmetry_2
Pt1 O1 1.964(3) yes .
Pt1 O1 1.964(3) yes 5_565
Pt1 N1 2.008(3) yes .
Pt1 N1 2.008(3) yes 5_565
O1 C2 1.291(5) yes .
O2 C4 1.354(5) yes .
O2 C10 1.420(6) yes .
N1 N2 1.427(5) yes .
N1 C7 1.287(6) yes .
N2 C8 1.445(6) yes .
N2 C9 1.441(6) yes .
C1 C2 1.409(6) yes .
C1 C6 1.406(6) yes .
C1 C7 1.408(6) yes .
C2 C3 1.394(6) yes .
C3 C4 1.370(6) yes .
C4 C5 1.394(6) yes .
C5 C6 1.348(6) yes .
C3 H3 0.950 no .
C5 H5 0.950 no .
C6 H6 0.950 no .
C7 H7 0.950 no .
C8 H8A 0.980 no .
C8 H8B 0.980 no .
C8 H8C 0.980 no .
C9 H9A 0.980 no .
C9 H9B 0.980 no .
C9 H9C 0.980 no .
C10 H10A 0.980 no .
C10 H10B 0.980 no .
C10 H10C 0.980 no .

loop_
_geom_contact_atom_site_label_1
_geom_contact_atom_site_label_2
_geom_contact_distance
_geom_contact_publ_flag
_geom_contact_site_symmetry_2
Pt1 N2 3.086(4) no 5_565
Pt1 C1 3.312(4) no .
Pt1 C1 3.312(4) no 5_565
Pt1 C2 2.940(4) no 5_565
Pt1 C7 2.920(4) no 5_565
Pt1 C8 3.540(5) no .
Pt1 C8 3.540(5) no 5_565
Pt1 C9 3.580(5) no .
Pt1 C9 3.580(5) no 5_565
O1 N2 2.915(5) no 5_565
O1 C4 3.544(5) no .
O1 C7 2.924(5) no .
O1 C8 2.972(6) no 5_565
O1 C9 2.924(5) no 5_565
O2 C6 3.554(5) no .
N1 C2 3.001(5) no .
C1 C4 2.767(6) no .
C2 C5 2.795(6) no .
C3 C6 2.757(6) no .
C3 C10 2.766(6) no .
C7 C8 3.200(6) no .
C7 C9 3.234(6) no .
O2 O2 3.218(5) no 5_566
O2 C4 3.533(5) no 5_566
O2 C10 3.523(6) no 8_555
N2 C2 3.571(5) no 6_455
C2 N2 3.571(5) no 16_555
C3 C10 3.243(6) no 8_555
C4 O2 3.533(5) no 5_566
C4 C10 3.261(6) no 8_555
C5 C10 3.404(6) no 5_566
C8 C8 3.441(7) no 11_555
C10 O2 3.523(6) no 14_455
C10 C3 3.243(6) no 14_455
C10 C4 3.261(6) no 14_455
C10 C5 3.404(6) no 5_566
Pt1 H8A 3.1894 no .
Pt1 H8A 3.1894 no 5_565
Pt1 H9B 3.1498 no .
Pt1 H9B 3.1498 no 5_565
O1 H3 2.4728 no .
O1 H8A 2.2550 no 5_565
O1 H8B 3.5553 no 5_565
O1 H9B 2.1879 no 5_565
O1 H9C 3.4890 no 5_565
O2 H3 2.6174 no .
O2 H5 2.4786 no .
N1 H8A 2.6156 no .
N1 H8B 2.5245 no .
N1 H8C 3.2065 no .
N1 H9A 2.6381 no .
N1 H9B 2.5637 no .
N1 H9C 3.2243 no .
N2 H7 2.2373 no .
C1 H3 3.2750 no .
C1 H5 3.2679 no .
C2 H6 3.2754 no .
C2 H7 3.3024 no .
C2 H8A 3.1042 no 5_565
C2 H9B 3.1081 no 5_565
C3 H5 3.2640 no .
C3 H8A 3.3739 no 5_565
C3 H9B 3.3786 no 5_565
C3 H10A 2.7173 no .
C3 H10C 2.6812 no .
C4 H6 3.2201 no .
C4 H10A 2.6287 no .
C4 H10B 3.1780 no .
C4 H10C 2.5711 no .
C5 H3 3.2634 no .
C6 H7 2.5009 no .
C7 H6 2.5487 no .
C7 H8B 3.0830 no .
C7 H9A 3.1816 no .
C8 H7 3.2154 no .
C8 H9A 3.2560 no .
C8 H9B 2.7614 no .
C8 H9C 2.5662 no .
C9 H7 3.2495 no .
C9 H8A 2.6856 no .
C9 H8B 3.2662 no .
C9 H8C 2.6336 no .
C10 H3 2.4549 no .
H3 H8A 3.0231 no 5_565
H3 H9B 2.9598 no 5_565
H3 H9C 3.5678 no 5_565
H3 H10A 2.2444 no .
H3 H10B 3.4251 no .
H3 H10C 2.2396 no .
H5 H6 2.2915 no .
H6 H7 2.2772 no .
H7 H8B 3.0755 no .
H7 H9A 3.1254 no .
H8A H9A 3.5956 no .
H8A H9B 2.6492 no .
H8A H9C 2.8589 no .
H8B H9C 3.4613 no .
H8C H9A 3.4549 no .
H8C H9B 3.0820 no .
H8C H9C 2.3807 no .
Pt1 H6 3.1741 no 4_454
Pt1 H6 3.1741 no 16_555
Pt1 H7 3.2164 no 4_454
Pt1 H7 3.2164 no 16_555
O1 H6 3.4082 no 4_454
O1 H7 3.0252 no 16_555
O2 H3 3.0069 no 8_555
O2 H5 3.5689 no 5_566
O2 H8C 3.0809 no 4_455
O2 H9C 2.8201 no 4_455
O2 H9C 3.5499 no 16_555
O2 H10A 2.9415 no 8_555
O2 H10C 3.4507 no 5_566
O2 H10C 3.2201 no 8_555
N1 H6 2.7918 no 4_454
N1 H7 3.5884 no 4_454
N2 H6 3.5141 no 4_454
N2 H9B 3.4667 no 2_555
C1 H5 3.4108 no 4_454
C1 H6 3.2042 no 4_454
C1 H8B 3.5103 no 16_555
C1 H8C 3.1757 no 16_555
C1 H9A 3.5936 no 2_555
C2 H6 3.4481 no 4_454
C2 H7 3.5956 no 16_555
C2 H8C 3.3422 no 16_555
C2 H10B 3.3451 no 8_555
C2 H10C 3.5457 no 8_555
C3 H8C 3.3692 no 16_555
C3 H9C 3.0964 no 16_555
C3 H10A 2.9902 no 8_555
C3 H10B 3.0929 no 8_555
C3 H10C 3.0968 no 8_555
C4 H3 3.5388 no 8_555
C4 H8C 3.3074 no 16_555
C4 H9C 3.2906 no 16_555
C4 H10A 2.9686 no 8_555
C4 H10B 3.5812 no 5_566
C4 H10B 3.4919 no 8_555
C4 H10C 2.8274 no 8_555
C5 H8C 3.1893 no 16_555
C5 H9A 3.1165 no 3_565
C5 H9C 3.5710 no 4_455
C5 H10B 3.0359 no 5_566
C5 H10C 3.0953 no 5_566
C5 H10C 3.0933 no 8_555
C6 H5 3.4673 no 4_454
C6 H8C 3.0940 no 16_555
C6 H9A 3.2289 no 2_555
C6 H10B 3.4697 no 5_566
C6 H10C 3.5568 no 8_555
C7 H6 2.9168 no 4_454
C7 H9A 3.3754 no 2_555
C7 H9B 3.1480 no 2_555
C8 H8A 3.2495 no 11_555
C8 H8B 2.9374 no 11_555
C8 H10B 3.0306 no 2_554
C9 H3 3.5197 no 6_455
C9 H5 3.5644 no 2_554
C9 H5 3.4379 no 3_564
C9 H6 3.2746 no 4_454
C9 H7 3.0852 no 4_454
C9 H10C 3.4278 no 6_455
C10 H3 3.5460 no 8_555
C10 H3 3.3811 no 14_455
C10 H5 3.0699 no 5_566
C10 H8C 3.0363 no 4_455
C10 H9C 3.4636 no 16_555
C10 H10A 2.9995 no 8_555
C10 H10A 3.5631 no 11_565
C10 H10A 3.1998 no 14_455
H3 O2 3.0069 no 14_455
H3 C4 3.5388 no 14_455
H3 C9 3.5197 no 16_555
H3 C10 3.3811 no 8_555
H3 C10 3.5460 no 14_455
H3 H9A 3.3305 no 16_555
H3 H9C 3.0284 no 16_555
H3 H10A 2.9280 no 8_555
H3 H10A 3.3014 no 14_455
H3 H10B 3.1881 no 8_555
H3 H10C 3.4926 no 8_555
H5 O2 3.5689 no 5_566
H5 C1 3.4108 no 2_555
H5 C6 3.4673 no 2_555
H5 C9 3.4379 no 3_565
H5 C9 3.5644 no 4_455
H5 C10 3.0699 no 5_566
H5 H9A 2.5610 no 3_565
H5 H9B 3.5103 no 4_455
H5 H9C 3.5893 no 3_565
H5 H9C 2.8627 no 4_455
H5 H10B 2.8822 no 5_566
H5 H10C 2.5236 no 5_566
H5 H10C 3.4571 no 8_555
H6 Pt1 3.1741 no 2_555
H6 O1 3.4082 no 2_555
H6 N1 2.7918 no 2_555
H6 N2 3.5141 no 2_555
H6 C1 3.2042 no 2_555
H6 C2 3.4481 no 2_555
H6 C7 2.9168 no 2_555
H6 C9 3.2746 no 2_555
H6 H7 3.4041 no 2_555
H6 H8C 3.5188 no 16_555
H6 H9A 2.7275 no 2_555
H6 H9A 3.5164 no 3_565
H6 H9B 3.2125 no 2_555
H6 H10B 3.5945 no 5_566
H7 Pt1 3.2164 no 2_555
H7 O1 3.0252 no 6_455
H7 N1 3.5884 no 2_555
H7 C2 3.5956 no 6_455
H7 C9 3.0852 no 2_555
H7 H6 3.4041 no 4_454
H7 H9A 2.9222 no 2_555
H7 H9B 2.4129 no 2_555
H8A C8 3.2495 no 11_555
H8A H8A 3.1228 no 11_555
H8A H8B 2.9238 no 11_555
H8A H8C 3.1560 no 11_555
H8A H10B 2.9974 no 2_554
H8A H10B 3.0936 no 12_454
H8B C1 3.5103 no 6_455
H8B C8 2.9374 no 11_555
H8B H8A 2.9238 no 11_555
H8B H8B 2.2343 no 11_555
H8B H8C 3.2654 no 11_555
H8B H10B 3.5543 no 2_554
H8C O2 3.0809 no 2_554
H8C C1 3.1757 no 6_455
H8C C2 3.3422 no 6_455
H8C C3 3.3692 no 6_455
H8C C4 3.3074 no 6_455
H8C C5 3.1893 no 6_455
H8C C6 3.0940 no 6_455
H8C C10 3.0363 no 2_554
H8C H6 3.5188 no 6_455
H8C H8A 3.1560 no 11_555
H8C H8B 3.2654 no 11_555
H8C H10B 2.2553 no 2_554
H9A C1 3.5936 no 4_454
H9A C5 3.1165 no 3_564
H9A C6 3.2289 no 4_454
H9A C7 3.3754 no 4_454
H9A H3 3.3305 no 6_455
H9A H5 2.5610 no 3_564
H9A H6 3.5164 no 3_564
H9A H6 2.7275 no 4_454
H9A H7 2.9222 no 4_454
H9A H9B 3.0268 no 2_555
H9A H10C 3.3734 no 6_455
H9B N2 3.4667 no 4_454
H9B C7 3.1480 no 4_454
H9B H5 3.5103 no 2_554
H9B H6 3.2125 no 4_454
H9B H7 2.4129 no 4_454
H9B H9A 3.0268 no 4_454
H9C O2 2.8201 no 2_554
H9C O2 3.5499 no 6_455
H9C C3 3.0964 no 6_455
H9C C4 3.2906 no 6_455
H9C C5 3.5710 no 2_554
H9C C10 3.4636 no 6_455
H9C H3 3.0284 no 6_455
H9C H5 2.8627 no 2_554
H9C H5 3.5893 no 3_564
H9C H10B 3.5604 no 2_554
H9C H10C 2.6358 no 6_455
H10A O2 2.9415 no 14_455
H10A C3 2.9902 no 14_455
H10A C4 2.9686 no 14_455
H10A C10 3.1998 no 8_555
H10A C10 3.5631 no 11_565
H10A C10 2.9995 no 14_455
H10A H3 3.3014 no 8_555
H10A H3 2.9280 no 14_455
H10A H10A 2.2804 no 8_555
H10A H10A 2.7683 no 11_565
H10A H10A 2.2804 no 14_455
H10A H10B 3.5544 no 8_555
H10A H10B 3.5936 no 11_565
H10A H10B 3.5654 no 14_455
H10A H10C 3.4742 no 8_555
H10B C2 3.3451 no 14_455
H10B C3 3.0929 no 14_455
H10B C4 3.5812 no 5_566
H10B C4 3.4919 no 14_455
H10B C5 3.0359 no 5_566
H10B C6 3.4697 no 5_566
H10B C8 3.0306 no 4_455
H10B H3 3.1881 no 14_455
H10B H5 2.8822 no 5_566
H10B H6 3.5945 no 5_566
H10B H8A 2.9974 no 4_455
H10B H8A 3.0936 no 10_555
H10B H8B 3.5543 no 4_455
H10B H8C 2.2553 no 4_455
H10B H9C 3.5604 no 4_455
H10B H10A 3.5654 no 8_555
H10B H10A 3.5936 no 11_565
H10B H10A 3.5544 no 14_455
H10C O2 3.4507 no 5_566
H10C O2 3.2201 no 14_455
H10C C2 3.5457 no 14_455
H10C C3 3.0968 no 14_455
H10C C4 2.8274 no 14_455
H10C C5 3.0953 no 5_566
H10C C5 3.0933 no 14_455
H10C C6 3.5568 no 14_455
H10C C9 3.4278 no 16_555
H10C H3 3.4926 no 14_455
H10C H5 2.5236 no 5_566
H10C H5 3.4571 no 14_455
H10C H9A 3.3734 no 16_555
H10C H9C 2.6358 no 16_555
H10C H10A 3.4742 no 14_455

loop_
_geom_torsion_atom_site_label_1
_geom_torsion_atom_site_label_2
_geom_torsion_atom_site_label_3
_geom_torsion_atom_site_label_4
_geom_torsion
_geom_torsion_publ_flag
_geom_torsion_site_symmetry_1
_geom_torsion_site_symmetry_3
_geom_torsion_site_symmetry_4
O1 Pt1 N1 N2 177.2(3) no . . .
O1 Pt1 N1 C7 -1.7(3) no . . .
N1 Pt1 O1 C2 3.6(3) no . . .
O1 Pt1 N1 N2 2.8(3) no . 5_565 5_565
O1 Pt1 N1 C7 -178.3(3) no . 5_565 5_565
N1 Pt1 O1 C2 -176.4(3) no 5_565 . .
O1 Pt1 N1 N2 -2.8(3) no 5_565 . .
O1 Pt1 N1 C7 178.3(3) no 5_565 . .
N1 Pt1 O1 C2 176.4(3) no . 5_565 5_565
O1 Pt1 N1 N2 -177.2(3) no 5_565 5_565 5_565
O1 Pt1 N1 C7 1.7(3) no 5_565 5_565 5_565
N1 Pt1 O1 C2 -3.6(3) no 5_565 5_565 5_565
Pt1 O1 C2 C1 -2.4(5) no . . .
Pt1 O1 C2 C3 178.86(19) no . . .
C10 O2 C4 C3 6.3(6) no . . .
C10 O2 C4 C5 -174.5(3) no . . .
Pt1 N1 N2 C8 -65.6(4) no . . .
Pt1 N1 N2 C9 66.0(4) no . . .
Pt1 N1 C7 C1 -1.4(6) no . . .
N2 N1 C7 C1 179.5(3) no . . .
C7 N1 N2 C8 113.5(3) no . . .
C7 N1 N2 C9 -115.0(4) no . . .
C2 C1 C6 C5 0.3(6) no . . .
C6 C1 C2 O1 178.4(4) no . . .
C6 C1 C2 C3 -2.9(5) no . . .
C2 C1 C7 N1 3.8(7) no . . .
C7 C1 C2 O1 -1.7(6) no . . .
C7 C1 C2 C3 177.0(3) no . . .
C6 C1 C7 N1 -176.3(4) no . . .
C7 C1 C6 C5 -179.6(3) no . . .
O1 C2 C3 C4 -177.6(3) no . . .
C1 C2 C3 C4 3.6(6) no . . .
C2 C3 C4 O2 177.3(4) no . . .
C2 C3 C4 C5 -1.8(6) no . . .
O2 C4 C5 C6 -180.0(3) no . . .
C3 C4 C5 C6 -0.8(6) no . . .
C4 C5 C6 C1 1.6(6) no . . .
